data_4081704
loop_
_publ_author_name
'Ruddy, Adam J.'
'Kelly, Colin M.'
'Crawford, Sarah M.'
'Wheaton, Craig A.'
'Sydora, Orson L.'
'Small, Brooke L.'
'Stradiotto, Mark'
'Turculet, Laura'

_publ_section_title
;
 (N-Phosphinoamidinate)Iron Pre-Catalysts for the Room Temperature
 Hydrosilylation of Carbonyl Compounds with Broad Substrate Scope at Low
 Loadings
;
_journal_issue 19
_journal_name_full Organometallics
_journal_page_first 5581
_journal_paper_doi 10.1021/om400883u
_journal_volume 32
_journal_year 2013
_chemical_formula_sum 'C33 H58 Fe N3 P Si2'
_chemical_formula_weight 639.82
_chemical_name_systematic
; 
 ? 
;
_space_group_IT_number 14
_symmetry_cell_setting monoclinic
_symmetry_space_group_name_Hall '-P 2yn'
_symmetry_space_group_name_H-M 'P 1 21/n 1'
_atom_sites_solution_hydrogens geom
_atom_sites_solution_primary direct
_atom_sites_solution_secondary difmap
_audit_creation_method SHELXL-97
_cell_angle_alpha 90.00
_cell_angle_beta 107.5410(10)
_cell_angle_gamma 90.00
_cell_formula_units_Z 8
_cell_length_a 17.7285(11)
_cell_length_b 19.4132(12)
_cell_length_c 22.7688(14)
_cell_measurement_reflns_used 8776
_cell_measurement_temperature 173(2)
_cell_measurement_theta_max 42.624
_cell_measurement_theta_min 4.819
_cell_volume 7471.9(8)
_computing_structure_refinement 'SHELXL-97 (Sheldrick, 1997)'
_computing_structure_solution 'SHELXS-97 (Sheldrick, 1990)'
_diffrn_ambient_temperature 173(2)
_diffrn_measured_fraction_theta_full 0.997
_diffrn_measured_fraction_theta_max 0.997
_diffrn_radiation_monochromator graphite
_diffrn_radiation_source 'fine-focus sealed tube'
_diffrn_radiation_type MoK\a
_diffrn_radiation_wavelength 0.71073
_diffrn_reflns_av_R_equivalents 0.0535
_diffrn_reflns_av_sigmaI/netI 0.0325
_diffrn_reflns_limit_h_max 22
_diffrn_reflns_limit_h_min -22
_diffrn_reflns_limit_k_max 24
_diffrn_reflns_limit_k_min -24
_diffrn_reflns_limit_l_max 28
_diffrn_reflns_limit_l_min -28
_diffrn_reflns_number 112770
_diffrn_reflns_theta_full 26.47
_diffrn_reflns_theta_max 26.47
_diffrn_reflns_theta_min 1.60
_exptl_absorpt_coefficient_mu 0.535
_exptl_absorpt_correction_T_max 0.9099
_exptl_absorpt_correction_T_min 0.7586
_exptl_absorpt_correction_type multi-scan
_exptl_crystal_colour yellow
_exptl_crystal_density_diffrn 1.138
_exptl_crystal_density_method 'not measured'
_exptl_crystal_description prism
_exptl_crystal_F_000 2768
_exptl_crystal_size_max 0.55
_exptl_crystal_size_mid 0.36
_exptl_crystal_size_min 0.18
_refine_diff_density_max 0.452
_refine_diff_density_min -0.339
_refine_diff_density_rms 0.049
_refine_ls_extinction_method none
_refine_ls_goodness_of_fit_ref 1.010
_refine_ls_hydrogen_treatment constr
_refine_ls_matrix_type full
_refine_ls_number_parameters 753
_refine_ls_number_reflns 15396
_refine_ls_number_restraints 0
_refine_ls_restrained_S_all 1.010
_refine_ls_R_factor_all 0.0544
_refine_ls_R_factor_gt 0.0365
_refine_ls_shift/su_max 0.002
_refine_ls_shift/su_mean 0.000
_refine_ls_structure_factor_coef Fsqd
_refine_ls_weighting_details 'calc w=1/[\s^2^(Fo^2^)+(0.0422P)^2^+4.0233P] where P=(Fo^2^+2Fc^2^)/3'
_refine_ls_weighting_scheme calc
_refine_ls_wR_factor_gt 0.0875
_refine_ls_wR_factor_ref 0.0980
_reflns_number_gt 11803
_reflns_number_total 15396
_reflns_threshold_expression >2sigma(I)
_cod_data_source_file om400883u_si_002.cif
_cod_data_source_block 2b
_cod_original_sg_symbol_H-M P2(1)/n
_cod_database_code 4081704

loop_
_symmetry_equiv_pos_as_xyz
'x, y, z'
'-x+1/2, y+1/2, -z+1/2'
'-x, -y, -z'
'x-1/2, -y-1/2, z-1/2'

loop_
_atom_site_label
_atom_site_type_symbol
_atom_site_fract_x
_atom_site_fract_y
_atom_site_fract_z
_atom_site_U_iso_or_equiv
_atom_site_adp_type
_atom_site_occupancy
_atom_site_symmetry_multiplicity
_atom_site_calc_flag
_atom_site_refinement_flags
Fe1 Fe 0.085668(16) 0.781185(14) 0.331135(12) 0.02724(7) Uani 1 1 d .
P1 P 0.03899(3) 0.66210(3) 0.31777(2) 0.02883(12) Uani 1 1 d .
Si1 Si 0.02428(3) 0.86696(3) 0.21174(3) 0.03379(13) Uani 1 1 d .
N1 N 0.04742(10) 0.64665(8) 0.39210(7) 0.0311(4) Uani 1 1 d .
C1 C -0.06531(14) 0.63422(13) 0.28080(10) 0.0434(6) Uani 1 1 d .
Si2 Si 0.19876(3) 0.87486(3) 0.28659(3) 0.03359(13) Uani 1 1 d .
N2 N 0.10172(9) 0.75725(8) 0.41956(7) 0.0258(3) Uani 1 1 d .
C2 C -0.08318(18) 0.56350(15) 0.30260(16) 0.0762(9) Uani 1 1 d .
H2A H -0.1404 0.5555 0.2886 0.114 Uiso 1 1 calc R
H2B H -0.0640 0.5616 0.3477 0.114 Uiso 1 1 calc R
H2C H -0.0567 0.5279 0.2855 0.114 Uiso 1 1 calc R
N3 N 0.10320(9) 0.84805(8) 0.27507(7) 0.0281(3) Uani 1 1 d .
C3 C -0.11466(15) 0.68617(15) 0.30352(14) 0.0626(7) Uani 1 1 d .
H3A H -0.1063 0.7324 0.2893 0.094 Uiso 1 1 calc R
H3B H -0.0986 0.6856 0.3486 0.094 Uiso 1 1 calc R
H3C H -0.1708 0.6740 0.2873 0.094 Uiso 1 1 calc R
C4 C -0.0879(2) 0.6377(2) 0.21083(13) 0.1067(16) Uani 1 1 d .
H4A H -0.1453 0.6321 0.1934 0.160 Uiso 1 1 calc R
H4B H -0.0609 0.6008 0.1957 0.160 Uiso 1 1 calc R
H4C H -0.0721 0.6824 0.1984 0.160 Uiso 1 1 calc R
C5 C 0.11322(14) 0.60396(11) 0.30038(10) 0.0408(5) Uani 1 1 d .
C6 C 0.19304(17) 0.62836(19) 0.3422(2) 0.1019(14) Uani 1 1 d .
H6A H 0.1941 0.6242 0.3853 0.153 Uiso 1 1 calc R
H6B H 0.2012 0.6766 0.3330 0.153 Uiso 1 1 calc R
H6C H 0.2352 0.6000 0.3351 0.153 Uiso 1 1 calc R
C7 C 0.1115(3) 0.6134(2) 0.23418(16) 0.1183(18) Uani 1 1 d .
H7A H 0.1602 0.5947 0.2285 0.178 Uiso 1 1 calc R
H7B H 0.1075 0.6626 0.2240 0.178 Uiso 1 1 calc R
H7C H 0.0658 0.5890 0.2071 0.178 Uiso 1 1 calc R
C8 C 0.1052(2) 0.52898(14) 0.31385(17) 0.0779(10) Uani 1 1 d .
H8A H 0.0589 0.5097 0.2829 0.117 Uiso 1 1 calc R
H8B H 0.0985 0.5241 0.3548 0.117 Uiso 1 1 calc R
H8C H 0.1528 0.5042 0.3126 0.117 Uiso 1 1 calc R
C9 C 0.07547(11) 0.69550(10) 0.43292(8) 0.0275(4) Uani 1 1 d .
C10 C 0.07441(12) 0.67704(11) 0.49674(9) 0.0328(4) Uani 1 1 d .
C11 C 0.06203(13) 0.72457(12) 0.53850(10) 0.0392(5) Uani 1 1 d .
H11 H 0.0553 0.7720 0.5278 0.047 Uiso 1 1 calc R
C12 C 0.05945(15) 0.70274(15) 0.59600(11) 0.0523(7) Uani 1 1 d .
H12 H 0.0499 0.7352 0.6242 0.063 Uiso 1 1 calc R
C13 C 0.07062(17) 0.63463(16) 0.61237(12) 0.0619(8) Uani 1 1 d .
H13 H 0.0700 0.6203 0.6521 0.074 Uiso 1 1 calc R
C14 C 0.08274(17) 0.58712(15) 0.57134(12) 0.0598(7) Uani 1 1 d .
H14 H 0.0905 0.5400 0.5827 0.072 Uiso 1 1 calc R
C15 C 0.08362(14) 0.60810(12) 0.51367(11) 0.0452(6) Uani 1 1 d .
H15 H 0.0906 0.5749 0.4851 0.054 Uiso 1 1 calc R
C16 C 0.14681(11) 0.80405(10) 0.46537(8) 0.0278(4) Uani 1 1 d .
C17 C 0.11991(12) 0.87233(10) 0.46408(9) 0.0320(4) Uani 1 1 d .
C18 C 0.16719(13) 0.91995(11) 0.50458(10) 0.0393(5) Uani 1 1 d .
H18 H 0.1495 0.9662 0.5044 0.047 Uiso 1 1 calc R
C19 C 0.23908(13) 0.90125(12) 0.54489(10) 0.0428(5) Uani 1 1 d .
H19 H 0.2709 0.9345 0.5718 0.051 Uiso 1 1 calc R
C20 C 0.26456(13) 0.83465(12) 0.54614(9) 0.0387(5) Uani 1 1 d .
H20 H 0.3141 0.8223 0.5744 0.046 Uiso 1 1 calc R
C21 C 0.22006(11) 0.78437(11) 0.50716(9) 0.0307(4) Uani 1 1 d .
C22 C 0.04065(13) 0.89576(11) 0.42060(10) 0.0411(5) Uani 1 1 d .
H22 H 0.0249 0.8614 0.3863 0.049 Uiso 1 1 calc R
C23 C 0.04421(17) 0.96501(14) 0.39183(14) 0.0638(8) Uani 1 1 d .
H23A H 0.0532 1.0009 0.4235 0.096 Uiso 1 1 calc R
H23B H -0.0059 0.9739 0.3598 0.096 Uiso 1 1 calc R
H23C H 0.0876 0.9654 0.3735 0.096 Uiso 1 1 calc R
C24 C -0.02320(18) 0.8951(2) 0.45228(18) 0.0985(13) Uani 1 1 d .
H24A H -0.0059 0.9226 0.4901 0.148 Uiso 1 1 calc R
H24B H -0.0330 0.8476 0.4625 0.148 Uiso 1 1 calc R
H24C H -0.0720 0.9148 0.4247 0.148 Uiso 1 1 calc R
C25 C 0.25441(12) 0.71221(11) 0.51124(9) 0.0351(5) Uani 1 1 d .
H25 H 0.2139 0.6818 0.4830 0.042 Uiso 1 1 calc R
C26 C 0.32876(12) 0.71069(12) 0.49043(11) 0.0431(5) Uani 1 1 d .
H26A H 0.3154 0.7256 0.4474 0.065 Uiso 1 1 calc R
H26B H 0.3499 0.6637 0.4942 0.065 Uiso 1 1 calc R
H26C H 0.3686 0.7418 0.5163 0.065 Uiso 1 1 calc R
C27 C 0.27291(14) 0.68295(13) 0.57661(10) 0.0476(6) Uani 1 1 d .
H27A H 0.3150 0.7102 0.6048 0.071 Uiso 1 1 calc R
H27B H 0.2903 0.6350 0.5769 0.071 Uiso 1 1 calc R
H27C H 0.2253 0.6849 0.5899 0.071 Uiso 1 1 calc R
C29 C 0.01703(16) 0.80502(15) 0.14776(11) 0.0575(7) Uani 1 1 d .
H29A H 0.0666 0.8055 0.1370 0.086 Uiso 1 1 calc R
H29B H -0.0268 0.8184 0.1117 0.086 Uiso 1 1 calc R
H29C H 0.0075 0.7586 0.1609 0.086 Uiso 1 1 calc R
C30 C 0.02815(17) 0.95500(14) 0.18010(12) 0.0626(8) Uani 1 1 d .
H30A H 0.0270 0.9894 0.2113 0.094 Uiso 1 1 calc R
H30B H -0.0176 0.9617 0.1435 0.094 Uiso 1 1 calc R
H30C H 0.0770 0.9602 0.1688 0.094 Uiso 1 1 calc R
C28 C -0.06885(14) 0.86324(14) 0.23340(12) 0.0528(6) Uani 1 1 d .
H28A H -0.0759 0.8167 0.2475 0.079 Uiso 1 1 calc R
H28B H -0.1138 0.8749 0.1975 0.079 Uiso 1 1 calc R
H28C H -0.0659 0.8962 0.2666 0.079 Uiso 1 1 calc R
C32 C 0.24282(17) 0.83699(19) 0.22959(14) 0.0759(9) Uani 1 1 d .
H32A H 0.2411 0.7866 0.2318 0.114 Uiso 1 1 calc R
H32B H 0.2979 0.8521 0.2388 0.114 Uiso 1 1 calc R
H32C H 0.2128 0.8522 0.1881 0.114 Uiso 1 1 calc R
C33 C 0.21054(16) 0.97032(14) 0.28270(16) 0.0713(9) Uani 1 1 d .
H33A H 0.1921 0.9853 0.2396 0.107 Uiso 1 1 calc R
H33B H 0.2664 0.9825 0.3005 0.107 Uiso 1 1 calc R
H33C H 0.1793 0.9932 0.3059 0.107 Uiso 1 1 calc R
C31 C 0.25983(15) 0.84843(17) 0.36481(12) 0.0649(8) Uani 1 1 d .
H31A H 0.2387 0.8695 0.3956 0.097 Uiso 1 1 calc R
H31B H 0.3145 0.8636 0.3717 0.097 Uiso 1 1 calc R
H31C H 0.2585 0.7982 0.3684 0.097 Uiso 1 1 calc R
Fe2 Fe 0.146902(16) 0.749157(14) 0.942315(12) 0.02752(7) Uani 1 1 d .
P2 P 0.20241(3) 0.86336(3) 0.96609(2) 0.03081(12) Uani 1 1 d .
Si3 Si 0.20576(4) 0.62950(3) 1.04213(3) 0.03988(15) Uani 1 1 d .
Si4 Si 0.03312(4) 0.64864(3) 0.96982(3) 0.03639(14) Uani 1 1 d .
N4 N 0.19481(10) 0.88853(8) 0.89386(7) 0.0308(4) Uani 1 1 d .
N5 N 0.13137(9) 0.78394(8) 0.85629(7) 0.0242(3) Uani 1 1 d .
N6 N 0.13115(10) 0.67015(8) 0.98690(8) 0.0317(4) Uani 1 1 d .
C34 C 0.31025(14) 0.86953(13) 1.00470(10) 0.0459(6) Uani 1 1 d .
C35 C 0.34343(18) 0.94210(16) 1.00607(15) 0.0746(9) Uani 1 1 d .
H35A H 0.4014 0.9402 1.0194 0.112 Uiso 1 1 calc R
H35B H 0.3256 0.9705 1.0349 0.112 Uiso 1 1 calc R
H35C H 0.3247 0.9623 0.9648 0.112 Uiso 1 1 calc R
C36 C 0.33094(16) 0.83968(17) 1.06996(11) 0.0653(8) Uani 1 1 d .
H36A H 0.3885 0.8351 1.0870 0.098 Uiso 1 1 calc R
H36B H 0.3062 0.7943 1.0685 0.098 Uiso 1 1 calc R
H36C H 0.3113 0.8706 1.0961 0.098 Uiso 1 1 calc R
C37 C 0.34681(15) 0.82384(16) 0.96569(12) 0.0609(7) Uani 1 1 d .
H37A H 0.3359 0.8437 0.9244 0.091 Uiso 1 1 calc R
H37B H 0.3238 0.7776 0.9626 0.091 Uiso 1 1 calc R
H37C H 0.4041 0.8210 0.9851 0.091 Uiso 1 1 calc R
C38 C 0.14439(15) 0.93039(12) 0.99251(11) 0.0455(6) Uani 1 1 d .
C39 C 0.1587(2) 0.92621(18) 1.06163(13) 0.0790(10) Uani 1 1 d .
H39A H 0.1224 0.9576 1.0735 0.118 Uiso 1 1 calc R
H39B H 0.2134 0.9394 1.0831 0.118 Uiso 1 1 calc R
H39C H 0.1494 0.8790 1.0729 0.118 Uiso 1 1 calc R
C40 C 0.16011(19) 1.00385(13) 0.97443(14) 0.0668(8) Uani 1 1 d .
H40A H 0.1213 1.0353 0.9827 0.100 Uiso 1 1 calc R
H40B H 0.1555 1.0052 0.9305 0.100 Uiso 1 1 calc R
H40C H 0.2135 1.0180 0.9985 0.100 Uiso 1 1 calc R
C41 C 0.05799(16) 0.91365(15) 0.95847(14) 0.0625(7) Uani 1 1 d .
H41A H 0.0440 0.8692 0.9728 0.094 Uiso 1 1 calc R
H41B H 0.0507 0.9113 0.9141 0.094 Uiso 1 1 calc R
H41C H 0.0238 0.9497 0.9667 0.094 Uiso 1 1 calc R
C42 C 0.16077(11) 0.84621(10) 0.84825(8) 0.0259(4) Uani 1 1 d .
C43 C 0.16074(11) 0.87259(10) 0.78622(8) 0.0271(4) Uani 1 1 d .
C44 C 0.16286(11) 0.82967(11) 0.73753(9) 0.0311(4) Uani 1 1 d .
H44 H 0.1615 0.7811 0.7422 0.037 Uiso 1 1 calc R
C45 C 0.16698(13) 0.85738(12) 0.68251(10) 0.0379(5) Uani 1 1 d .
H45 H 0.1696 0.8277 0.6500 0.045 Uiso 1 1 calc R
C46 C 0.16736(13) 0.92773(12) 0.67481(10) 0.0418(5) Uani 1 1 d .
H46 H 0.1692 0.9466 0.6368 0.050 Uiso 1 1 calc R
C47 C 0.16508(14) 0.97072(12) 0.72247(10) 0.0414(5) Uani 1 1 d .
H47 H 0.1654 1.0193 0.7173 0.050 Uiso 1 1 calc R
C48 C 0.16238(12) 0.94334(11) 0.77765(10) 0.0345(5) Uani 1 1 d .
H48 H 0.1616 0.9734 0.8104 0.041 Uiso 1 1 calc R
C49 C 0.08076(11) 0.74257(9) 0.80887(8) 0.0247(4) Uani 1 1 d .
C50 C 0.10390(11) 0.67340(10) 0.80498(9) 0.0284(4) Uani 1 1 d .
C51 C 0.05035(13) 0.62901(11) 0.76611(9) 0.0353(5) Uani 1 1 d .
H51 H 0.0648 0.5822 0.7637 0.042 Uiso 1 1 calc R
C52 C -0.02328(13) 0.65097(11) 0.73083(10) 0.0389(5) Uani 1 1 d .
H52 H -0.0592 0.6195 0.7048 0.047 Uiso 1 1 calc R
C53 C -0.04416(12) 0.71857(11) 0.73357(9) 0.0349(5) Uani 1 1 d .
H53 H -0.0944 0.7337 0.7082 0.042 Uiso 1 1 calc R
C54 C 0.00618(11) 0.76581(10) 0.77250(9) 0.0279(4) Uani 1 1 d .
C55 C 0.18618(13) 0.64760(11) 0.84077(11) 0.0391(5) Uani 1 1 d .
H55 H 0.2014 0.6720 0.8813 0.047 Uiso 1 1 calc R
C56 C 0.24693(17) 0.66624(18) 0.8101(2) 0.0967(14) Uani 1 1 d .
H56A H 0.2981 0.6464 0.8333 0.145 Uiso 1 1 calc R
H56B H 0.2516 0.7165 0.8089 0.145 Uiso 1 1 calc R
H56C H 0.2309 0.6481 0.7680 0.145 Uiso 1 1 calc R
C57 C 0.19100(15) 0.57143(13) 0.85490(13) 0.0549(7) Uani 1 1 d .
H57A H 0.1830 0.5453 0.8167 0.082 Uiso 1 1 calc R
H57B H 0.1500 0.5590 0.8738 0.082 Uiso 1 1 calc R
H57C H 0.2432 0.5606 0.8834 0.082 Uiso 1 1 calc R
C58 C -0.02415(11) 0.83909(10) 0.77329(9) 0.0325(4) Uani 1 1 d .
H58 H 0.0182 0.8663 0.8032 0.039 Uiso 1 1 calc R
C59 C -0.09848(13) 0.84219(12) 0.79415(11) 0.0421(5) Uani 1 1 d .
H59A H -0.1410 0.8159 0.7654 0.063 Uiso 1 1 calc R
H59B H -0.1151 0.8903 0.7949 0.063 Uiso 1 1 calc R
H59C H -0.0870 0.8225 0.8355 0.063 Uiso 1 1 calc R
C60 C -0.04068(14) 0.87291(12) 0.70983(10) 0.0425(5) Uani 1 1 d .
H60A H 0.0077 0.8725 0.6974 0.064 Uiso 1 1 calc R
H60B H -0.0579 0.9206 0.7119 0.064 Uiso 1 1 calc R
H60C H -0.0823 0.8473 0.6796 0.064 Uiso 1 1 calc R
C61 C 0.18546(18) 0.53577(14) 1.04717(15) 0.0690(8) Uani 1 1 d .
H61A H 0.1405 0.5297 1.0633 0.104 Uiso 1 1 calc R
H61B H 0.2323 0.5132 1.0748 0.104 Uiso 1 1 calc R
H61C H 0.1730 0.5151 1.0061 0.104 Uiso 1 1 calc R
C62 C 0.30180(14) 0.63584(14) 1.02430(12) 0.0524(6) Uani 1 1 d .
H62A H 0.2973 0.6121 0.9854 0.079 Uiso 1 1 calc R
H62B H 0.3438 0.6143 1.0575 0.079 Uiso 1 1 calc R
H62C H 0.3147 0.6844 1.0206 0.079 Uiso 1 1 calc R
C63 C 0.22010(17) 0.66859(17) 1.11956(11) 0.0642(8) Uani 1 1 d .
H63A H 0.2361 0.7168 1.1190 0.096 Uiso 1 1 calc R
H63B H 0.2613 0.6432 1.1504 0.096 Uiso 1 1 calc R
H63C H 0.1704 0.6662 1.1300 0.096 Uiso 1 1 calc R
C64 C 0.00543(17) 0.56998(14) 0.92090(13) 0.0621(7) Uani 1 1 d .
H64A H 0.0170 0.5773 0.8819 0.093 Uiso 1 1 calc R
H64B H -0.0512 0.5609 0.9126 0.093 Uiso 1 1 calc R
H64C H 0.0359 0.5305 0.9425 0.093 Uiso 1 1 calc R
C65 C -0.00052(16) 0.63658(13) 1.03935(12) 0.0512(6) Uani 1 1 d .
H65A H 0.0287 0.5984 1.0641 0.077 Uiso 1 1 calc R
H65B H -0.0572 0.6262 1.0265 0.077 Uiso 1 1 calc R
H65C H 0.0093 0.6789 1.0640 0.077 Uiso 1 1 calc R
C66 C -0.02495(14) 0.72091(14) 0.92375(13) 0.0578(7) Uani 1 1 d .
H66A H -0.0144 0.7633 0.9483 0.087 Uiso 1 1 calc R
H66B H -0.0815 0.7101 0.9125 0.087 Uiso 1 1 calc R
H66C H -0.0094 0.7273 0.8863 0.087 Uiso 1 1 calc R

loop_
_atom_site_aniso_label
_atom_site_aniso_U_11
_atom_site_aniso_U_22
_atom_site_aniso_U_33
_atom_site_aniso_U_23
_atom_site_aniso_U_13
_atom_site_aniso_U_12
Fe1 0.03068(15) 0.02719(15) 0.02173(14) 0.00056(11) 0.00470(11) -0.00167(11)
P1 0.0334(3) 0.0280(3) 0.0248(2) -0.0049(2) 0.0084(2) -0.0048(2)
Si1 0.0346(3) 0.0361(3) 0.0256(3) 0.0014(2) 0.0015(2) 0.0027(2)
N1 0.0377(9) 0.0295(9) 0.0266(8) -0.0018(7) 0.0103(7) -0.0045(7)
C1 0.0417(13) 0.0540(14) 0.0320(11) -0.0080(10) 0.0072(10) -0.0192(11)
Si2 0.0294(3) 0.0375(3) 0.0331(3) 0.0064(2) 0.0082(2) 0.0009(2)
N2 0.0267(8) 0.0282(8) 0.0207(8) -0.0028(6) 0.0045(6) -0.0029(6)
C2 0.0636(19) 0.0528(17) 0.109(3) -0.0122(17) 0.0211(18) -0.0315(14)
N3 0.0297(8) 0.0281(8) 0.0248(8) 0.0028(7) 0.0059(7) 0.0011(7)
C3 0.0363(14) 0.0692(19) 0.079(2) -0.0002(15) 0.0129(13) -0.0038(13)
C4 0.069(2) 0.210(5) 0.0323(15) -0.022(2) 0.0024(14) -0.066(3)
C5 0.0552(14) 0.0340(11) 0.0382(12) -0.0029(9) 0.0216(11) 0.0046(10)
C6 0.0422(17) 0.089(2) 0.175(4) -0.061(3) 0.034(2) 0.0024(16)
C7 0.169(4) 0.145(4) 0.073(2) 0.041(2) 0.085(3) 0.100(3)
C8 0.088(2) 0.0400(15) 0.115(3) 0.0146(16) 0.046(2) 0.0158(15)
C9 0.0258(9) 0.0314(10) 0.0250(9) -0.0009(8) 0.0070(8) 0.0006(8)
C10 0.0306(10) 0.0420(12) 0.0262(10) -0.0002(9) 0.0094(8) -0.0051(9)
C11 0.0378(12) 0.0500(13) 0.0315(11) -0.0067(10) 0.0129(9) -0.0116(10)
C12 0.0530(15) 0.0757(19) 0.0330(12) -0.0137(12) 0.0202(11) -0.0177(13)
C13 0.0720(19) 0.083(2) 0.0353(13) 0.0122(14) 0.0234(13) -0.0106(16)
C14 0.0784(19) 0.0618(17) 0.0457(15) 0.0179(13) 0.0287(14) 0.0009(15)
C15 0.0572(15) 0.0458(13) 0.0370(12) 0.0081(10) 0.0209(11) 0.0017(11)
C16 0.0301(10) 0.0326(10) 0.0213(9) -0.0031(8) 0.0086(8) -0.0052(8)
C17 0.0348(11) 0.0344(11) 0.0274(10) -0.0056(8) 0.0100(8) -0.0039(9)
C18 0.0465(13) 0.0345(11) 0.0373(12) -0.0089(9) 0.0134(10) -0.0055(10)
C19 0.0456(13) 0.0480(14) 0.0319(11) -0.0132(10) 0.0071(10) -0.0163(11)
C20 0.0342(11) 0.0523(14) 0.0254(10) -0.0030(9) 0.0025(9) -0.0080(10)
C21 0.0289(10) 0.0398(11) 0.0220(9) -0.0004(8) 0.0057(8) -0.0046(8)
C22 0.0409(12) 0.0356(12) 0.0422(13) -0.0091(10) 0.0055(10) 0.0045(10)
C23 0.0578(17) 0.0552(16) 0.0698(19) 0.0147(14) 0.0060(14) 0.0111(13)
C24 0.0446(17) 0.137(3) 0.119(3) 0.051(3) 0.0313(19) 0.0257(19)
C25 0.0308(11) 0.0411(12) 0.0289(10) 0.0042(9) 0.0025(8) 0.0003(9)
C26 0.0333(12) 0.0506(14) 0.0429(13) 0.0071(11) 0.0078(10) 0.0042(10)
C27 0.0451(13) 0.0581(15) 0.0340(12) 0.0134(11) 0.0036(10) 0.0036(11)
C29 0.0553(16) 0.0728(18) 0.0376(13) -0.0154(13) 0.0036(11) -0.0008(13)
C30 0.0671(18) 0.0557(16) 0.0498(16) 0.0224(13) -0.0053(13) 0.0019(13)
C28 0.0369(13) 0.0655(17) 0.0503(15) -0.0006(13) 0.0045(11) 0.0084(12)
C32 0.0508(17) 0.117(3) 0.069(2) -0.0154(19) 0.0309(15) 0.0005(17)
C33 0.0459(15) 0.0486(16) 0.107(3) 0.0162(16) 0.0040(15) -0.0122(12)
C31 0.0361(13) 0.094(2) 0.0532(16) 0.0278(15) -0.0036(12) -0.0108(13)
Fe2 0.02947(15) 0.02629(14) 0.02512(14) 0.00362(11) 0.00568(11) -0.00123(11)
P2 0.0370(3) 0.0303(3) 0.0228(2) -0.0022(2) 0.0055(2) -0.0062(2)
Si3 0.0432(3) 0.0441(4) 0.0334(3) 0.0116(3) 0.0132(3) 0.0093(3)
Si4 0.0373(3) 0.0331(3) 0.0425(3) 0.0049(3) 0.0176(3) -0.0035(2)
N4 0.0373(9) 0.0294(9) 0.0237(8) -0.0016(7) 0.0060(7) -0.0070(7)
N5 0.0253(8) 0.0237(8) 0.0218(8) -0.0007(6) 0.0042(6) -0.0018(6)
N6 0.0342(9) 0.0291(9) 0.0329(9) 0.0057(7) 0.0117(7) 0.0009(7)
C34 0.0411(13) 0.0569(15) 0.0331(12) -0.0015(11) 0.0013(10) -0.0122(11)
C35 0.0599(18) 0.076(2) 0.076(2) -0.0044(16) 0.0029(15) -0.0357(16)
C36 0.0551(16) 0.095(2) 0.0333(13) 0.0032(14) -0.0056(12) -0.0044(15)
C37 0.0362(13) 0.093(2) 0.0493(15) 0.0043(15) 0.0061(11) 0.0050(13)
C38 0.0638(16) 0.0386(12) 0.0374(12) -0.0063(10) 0.0200(11) 0.0019(11)
C39 0.109(3) 0.092(2) 0.0460(16) -0.0046(16) 0.0387(17) 0.020(2)
C40 0.091(2) 0.0376(14) 0.0722(19) -0.0105(13) 0.0248(17) 0.0022(14)
C41 0.0546(16) 0.0560(17) 0.080(2) -0.0090(15) 0.0258(15) 0.0090(13)
C42 0.0245(9) 0.0280(10) 0.0242(9) 0.0012(8) 0.0056(7) 0.0014(7)
C43 0.0251(9) 0.0308(10) 0.0243(9) 0.0011(8) 0.0060(8) -0.0015(8)
C44 0.0303(10) 0.0333(11) 0.0295(10) -0.0006(8) 0.0088(8) -0.0027(8)
C45 0.0383(12) 0.0471(13) 0.0292(11) -0.0037(9) 0.0117(9) -0.0047(10)
C46 0.0470(13) 0.0508(14) 0.0299(11) 0.0091(10) 0.0152(10) -0.0007(11)
C47 0.0494(13) 0.0358(12) 0.0422(13) 0.0099(10) 0.0186(11) -0.0001(10)
C48 0.0395(12) 0.0327(11) 0.0326(11) 0.0005(9) 0.0127(9) -0.0019(9)
C49 0.0256(9) 0.0286(10) 0.0200(9) -0.0017(7) 0.0069(7) -0.0048(7)
C50 0.0314(10) 0.0287(10) 0.0261(10) -0.0021(8) 0.0102(8) -0.0002(8)
C51 0.0450(12) 0.0275(10) 0.0337(11) -0.0066(9) 0.0122(9) -0.0045(9)
C52 0.0421(12) 0.0372(12) 0.0339(11) -0.0110(9) 0.0060(10) -0.0115(10)
C53 0.0297(10) 0.0422(12) 0.0286(10) -0.0014(9) 0.0024(8) -0.0052(9)
C54 0.0269(10) 0.0312(10) 0.0242(9) -0.0002(8) 0.0056(8) -0.0029(8)
C55 0.0386(12) 0.0309(11) 0.0436(13) -0.0036(9) 0.0062(10) 0.0078(9)
C56 0.0452(17) 0.092(2) 0.162(4) 0.075(3) 0.045(2) 0.0245(16)
C57 0.0533(15) 0.0456(14) 0.0674(17) 0.0178(13) 0.0206(13) 0.0166(12)
C58 0.0274(10) 0.0326(11) 0.0331(11) 0.0020(9) 0.0022(8) 0.0033(8)
C59 0.0372(12) 0.0424(13) 0.0469(13) 0.0056(10) 0.0129(10) 0.0093(10)
C60 0.0413(13) 0.0419(13) 0.0397(12) 0.0110(10) 0.0051(10) 0.0053(10)
C61 0.075(2) 0.0497(16) 0.087(2) 0.0319(15) 0.0313(17) 0.0189(14)
C62 0.0436(14) 0.0653(17) 0.0489(14) 0.0118(12) 0.0149(11) 0.0148(12)
C63 0.0561(16) 0.101(2) 0.0348(13) 0.0021(14) 0.0134(12) 0.0052(16)
C64 0.0596(17) 0.0623(17) 0.0705(19) -0.0190(14) 0.0286(15) -0.0228(14)
C65 0.0571(15) 0.0485(14) 0.0587(16) 0.0063(12) 0.0337(13) 0.0004(12)
C66 0.0355(13) 0.0661(17) 0.0735(18) 0.0277(15) 0.0191(12) 0.0050(12)

loop_
_atom_type_symbol
_atom_type_description
_atom_type_scat_dispersion_real
_atom_type_scat_dispersion_imag
_atom_type_scat_source
C C 0.0033 0.0016 'International Tables Vol C Tables 4.2.6.8 and 6.1.1.4'
H H 0.0000 0.0000 'International Tables Vol C Tables 4.2.6.8 and 6.1.1.4'
N N 0.0061 0.0033 'International Tables Vol C Tables 4.2.6.8 and 6.1.1.4'
Si Si 0.0817 0.0704 'International Tables Vol C Tables 4.2.6.8 and 6.1.1.4'
P P 0.1023 0.0942 'International Tables Vol C Tables 4.2.6.8 and 6.1.1.4'
Fe Fe 0.3463 0.8444 'International Tables Vol C Tables 4.2.6.8 and 6.1.1.4'

loop_
_geom_angle_atom_site_label_1
_geom_angle_atom_site_label_2
_geom_angle_atom_site_label_3
_geom_angle
N3 Fe1 N2 145.84(7)
N3 Fe1 P1 132.59(5)
N2 Fe1 P1 81.12(5)
N1 P1 C5 104.57(9)
N1 P1 C1 100.25(9)
C5 P1 C1 113.29(11)
N1 P1 Fe1 96.86(6)
C5 P1 Fe1 111.40(8)
C1 P1 Fe1 125.66(8)
N3 Si1 C28 109.40(10)
N3 Si1 C29 111.40(10)
C28 Si1 C29 108.93(12)
N3 Si1 C30 113.86(10)
C28 Si1 C30 106.07(13)
C29 Si1 C30 106.95(13)
C9 N1 P1 118.85(14)
C4 C1 C3 109.2(3)
C4 C1 C2 111.4(2)
C3 C1 C2 106.8(2)
C4 C1 P1 111.83(18)
C3 C1 P1 104.30(16)
C2 C1 P1 112.89(18)
N3 Si2 C31 109.06(10)
N3 Si2 C32 112.16(12)
C31 Si2 C32 108.34(15)
N3 Si2 C33 114.38(11)
C31 Si2 C33 106.16(14)
C32 Si2 C33 106.42(16)
C9 N2 C16 123.56(16)
C9 N2 Fe1 118.52(12)
C16 N2 Fe1 117.67(12)
C1 C2 H2A 109.5
C1 C2 H2B 109.5
H2A C2 H2B 109.5
C1 C2 H2C 109.5
H2A C2 H2C 109.5
H2B C2 H2C 109.5
Si2 N3 Si1 125.46(10)
Si2 N3 Fe1 117.13(8)
Si1 N3 Fe1 116.76(9)
C1 C3 H3A 109.5
C1 C3 H3B 109.5
H3A C3 H3B 109.5
C1 C3 H3C 109.5
H3A C3 H3C 109.5
H3B C3 H3C 109.5
C1 C4 H4A 109.5
C1 C4 H4B 109.5
H4A C4 H4B 109.5
C1 C4 H4C 109.5
H4A C4 H4C 109.5
H4B C4 H4C 109.5
C8 C5 C7 110.3(3)
C8 C5 C6 107.5(3)
C7 C5 C6 108.7(3)
C8 C5 P1 115.22(18)
C7 C5 P1 109.61(18)
C6 C5 P1 105.16(16)
C5 C6 H6A 109.5
C5 C6 H6B 109.5
H6A C6 H6B 109.5
C5 C6 H6C 109.5
H6A C6 H6C 109.5
H6B C6 H6C 109.5
C5 C7 H7A 109.5
C5 C7 H7B 109.5
H7A C7 H7B 109.5
C5 C7 H7C 109.5
H7A C7 H7C 109.5
H7B C7 H7C 109.5
C5 C8 H8A 109.5
C5 C8 H8B 109.5
H8A C8 H8B 109.5
C5 C8 H8C 109.5
H8A C8 H8C 109.5
H8B C8 H8C 109.5
N1 C9 N2 124.19(17)
N1 C9 C10 113.52(17)
N2 C9 C10 122.28(17)
C15 C10 C11 118.7(2)
C15 C10 C9 117.61(19)
C11 C10 C9 123.67(19)
C10 C11 C12 119.9(2)
C10 C11 H11 120.0
C12 C11 H11 120.0
C13 C12 C11 120.5(2)
C13 C12 H12 119.8
C11 C12 H12 119.8
C12 C13 C14 120.1(2)
C12 C13 H13 120.0
C14 C13 H13 120.0
C13 C14 C15 119.8(3)
C13 C14 H14 120.1
C15 C14 H14 120.1
C14 C15 C10 121.0(2)
C14 C15 H15 119.5
C10 C15 H15 119.5
C17 C16 C21 120.44(17)
C17 C16 N2 118.15(17)
C21 C16 N2 121.16(17)
C18 C17 C16 118.63(19)
C18 C17 C22 119.00(19)
C16 C17 C22 122.37(17)
C19 C18 C17 121.2(2)
C19 C18 H18 119.4
C17 C18 H18 119.4
C20 C19 C18 119.8(2)
C20 C19 H19 120.1
C18 C19 H19 120.1
C19 C20 C21 122.0(2)
C19 C20 H20 119.0
C21 C20 H20 119.0
C20 C21 C16 117.97(19)
C20 C21 C25 117.87(18)
C16 C21 C25 124.15(17)
C23 C22 C24 110.5(2)
C23 C22 C17 113.4(2)
C24 C22 C17 111.3(2)
C23 C22 H22 107.1
C24 C22 H22 107.1
C17 C22 H22 107.1
C22 C23 H23A 109.5
C22 C23 H23B 109.5
H23A C23 H23B 109.5
C22 C23 H23C 109.5
H23A C23 H23C 109.5
H23B C23 H23C 109.5
C22 C24 H24A 109.5
C22 C24 H24B 109.5
H24A C24 H24B 109.5
C22 C24 H24C 109.5
H24A C24 H24C 109.5
H24B C24 H24C 109.5
C21 C25 C26 111.45(18)
C21 C25 C27 111.44(18)
C26 C25 C27 109.97(17)
C21 C25 H25 107.9
C26 C25 H25 107.9
C27 C25 H25 107.9
C25 C26 H26A 109.5
C25 C26 H26B 109.5
H26A C26 H26B 109.5
C25 C26 H26C 109.5
H26A C26 H26C 109.5
H26B C26 H26C 109.5
C25 C27 H27A 109.5
C25 C27 H27B 109.5
H27A C27 H27B 109.5
C25 C27 H27C 109.5
H27A C27 H27C 109.5
H27B C27 H27C 109.5
Si1 C29 H29A 109.5
Si1 C29 H29B 109.5
H29A C29 H29B 109.5
Si1 C29 H29C 109.5
H29A C29 H29C 109.5
H29B C29 H29C 109.5
Si1 C30 H30A 109.5
Si1 C30 H30B 109.5
H30A C30 H30B 109.5
Si1 C30 H30C 109.5
H30A C30 H30C 109.5
H30B C30 H30C 109.5
Si1 C28 H28A 109.5
Si1 C28 H28B 109.5
H28A C28 H28B 109.5
Si1 C28 H28C 109.5
H28A C28 H28C 109.5
H28B C28 H28C 109.5
Si2 C32 H32A 109.5
Si2 C32 H32B 109.5
H32A C32 H32B 109.5
Si2 C32 H32C 109.5
H32A C32 H32C 109.5
H32B C32 H32C 109.5
Si2 C33 H33A 109.5
Si2 C33 H33B 109.5
H33A C33 H33B 109.5
Si2 C33 H33C 109.5
H33A C33 H33C 109.5
H33B C33 H33C 109.5
Si2 C31 H31A 109.5
Si2 C31 H31B 109.5
H31A C31 H31B 109.5
Si2 C31 H31C 109.5
H31A C31 H31C 109.5
H31B C31 H31C 109.5
N6 Fe2 N5 142.20(7)
N6 Fe2 P2 137.16(5)
N5 Fe2 P2 80.64(4)
N4 P2 C34 102.26(10)
N4 P2 C38 102.89(10)
C34 P2 C38 113.09(11)
N4 P2 Fe2 98.06(6)
C34 P2 Fe2 117.22(8)
C38 P2 Fe2 118.96(8)
N6 Si3 C63 111.13(11)
N6 Si3 C61 111.90(12)
C63 Si3 C61 108.22(15)
N6 Si3 C62 111.19(10)
C63 Si3 C62 107.75(13)
C61 Si3 C62 106.43(13)
N6 Si4 C66 107.13(10)
N6 Si4 C64 113.64(11)
C66 Si4 C64 106.17(14)
N6 Si4 C65 113.53(11)
C66 Si4 C65 107.94(12)
C64 Si4 C65 108.03(12)
C42 N4 P2 118.15(14)
C42 N5 C49 125.59(15)
C42 N5 Fe2 119.18(12)
C49 N5 Fe2 114.76(11)
Si4 N6 Si3 123.96(10)
Si4 N6 Fe2 112.11(9)
Si3 N6 Fe2 123.74(10)
C35 C34 C37 108.6(2)
C35 C34 C36 110.6(2)
C37 C34 C36 108.9(2)
C35 C34 P2 113.99(19)
C37 C34 P2 104.14(15)
C36 C34 P2 110.30(17)
C34 C35 H35A 109.5
C34 C35 H35B 109.5
H35A C35 H35B 109.5
C34 C35 H35C 109.5
H35A C35 H35C 109.5
H35B C35 H35C 109.5
C34 C36 H36A 109.5
C34 C36 H36B 109.5
H36A C36 H36B 109.5
C34 C36 H36C 109.5
H36A C36 H36C 109.5
H36B C36 H36C 109.5
C34 C37 H37A 109.5
C34 C37 H37B 109.5
H37A C37 H37B 109.5
C34 C37 H37C 109.5
H37A C37 H37C 109.5
H37B C37 H37C 109.5
C39 C38 C41 110.1(2)
C39 C38 C40 109.9(2)
C41 C38 C40 107.3(2)
C39 C38 P2 111.13(19)
C41 C38 P2 104.69(16)
C40 C38 P2 113.54(18)
C38 C39 H39A 109.5
C38 C39 H39B 109.5
H39A C39 H39B 109.5
C38 C39 H39C 109.5
H39A C39 H39C 109.5
H39B C39 H39C 109.5
C38 C40 H40A 109.5
C38 C40 H40B 109.5
H40A C40 H40B 109.5
C38 C40 H40C 109.5
H40A C40 H40C 109.5
H40B C40 H40C 109.5
C38 C41 H41A 109.5
C38 C41 H41B 109.5
H41A C41 H41B 109.5
C38 C41 H41C 109.5
H41A C41 H41C 109.5
H41B C41 H41C 109.5
N4 C42 N5 123.66(17)
N4 C42 C43 113.48(16)
N5 C42 C43 122.81(16)
C48 C43 C44 118.16(18)
C48 C43 C42 118.36(17)
C44 C43 C42 123.42(17)
C45 C44 C43 120.51(19)
C45 C44 H44 119.7
C43 C44 H44 119.7
C46 C45 C44 120.3(2)
C46 C45 H45 119.9
C44 C45 H45 119.9
C45 C46 C47 119.8(2)
C45 C46 H46 120.1
C47 C46 H46 120.1
C48 C47 C46 120.1(2)
C48 C47 H47 120.0
C46 C47 H47 120.0
C47 C48 C43 121.1(2)
C47 C48 H48 119.4
C43 C48 H48 119.4
C54 C49 C50 120.44(17)
C54 C49 N5 122.06(16)
C50 C49 N5 116.99(16)
C51 C50 C49 118.32(18)
C51 C50 C55 119.85(18)
C49 C50 C55 121.81(17)
C52 C51 C50 121.74(19)
C52 C51 H51 119.1
C50 C51 H51 119.1
C53 C52 C51 119.42(19)
C53 C52 H52 120.3
C51 C52 H52 120.3
C52 C53 C54 121.92(19)
C52 C53 H53 119.0
C54 C53 H53 119.0
C53 C54 C49 118.11(18)
C53 C54 C58 117.46(17)
C49 C54 C58 124.42(17)
C56 C55 C57 109.5(2)
C56 C55 C50 112.3(2)
C57 C55 C50 114.77(19)
C56 C55 H55 106.6
C57 C55 H55 106.6
C50 C55 H55 106.6
C55 C56 H56A 109.5
C55 C56 H56B 109.5
H56A C56 H56B 109.5
C55 C56 H56C 109.5
H56A C56 H56C 109.5
H56B C56 H56C 109.5
C55 C57 H57A 109.5
C55 C57 H57B 109.5
H57A C57 H57B 109.5
C55 C57 H57C 109.5
H57A C57 H57C 109.5
H57B C57 H57C 109.5
C54 C58 C59 112.36(17)
C54 C58 C60 110.90(17)
C59 C58 C60 109.74(17)
C54 C58 H58 107.9
C59 C58 H58 107.9
C60 C58 H58 107.9
C58 C59 H59A 109.5
C58 C59 H59B 109.5
H59A C59 H59B 109.5
C58 C59 H59C 109.5
H59A C59 H59C 109.5
H59B C59 H59C 109.5
C58 C60 H60A 109.5
C58 C60 H60B 109.5
H60A C60 H60B 109.5
C58 C60 H60C 109.5
H60A C60 H60C 109.5
H60B C60 H60C 109.5
Si3 C61 H61A 109.5
Si3 C61 H61B 109.5
H61A C61 H61B 109.5
Si3 C61 H61C 109.5
H61A C61 H61C 109.5
H61B C61 H61C 109.5
Si3 C62 H62A 109.5
Si3 C62 H62B 109.5
H62A C62 H62B 109.5
Si3 C62 H62C 109.5
H62A C62 H62C 109.5
H62B C62 H62C 109.5
Si3 C63 H63A 109.5
Si3 C63 H63B 109.5
H63A C63 H63B 109.5
Si3 C63 H63C 109.5
H63A C63 H63C 109.5
H63B C63 H63C 109.5
Si4 C64 H64A 109.5
Si4 C64 H64B 109.5
H64A C64 H64B 109.5
Si4 C64 H64C 109.5
H64A C64 H64C 109.5
H64B C64 H64C 109.5
Si4 C65 H65A 109.5
Si4 C65 H65B 109.5
H65A C65 H65B 109.5
Si4 C65 H65C 109.5
H65A C65 H65C 109.5
H65B C65 H65C 109.5
Si4 C66 H66A 109.5
Si4 C66 H66B 109.5
H66A C66 H66B 109.5
Si4 C66 H66C 109.5
H66A C66 H66C 109.5
H66B C66 H66C 109.5

loop_
_geom_bond_atom_site_label_1
_geom_bond_atom_site_label_2
_geom_bond_distance
Fe1 N3 1.9106(16)
Fe1 N2 2.0013(15)
Fe1 P1 2.4434(6)
P1 N1 1.6804(17)
P1 C5 1.865(2)
P1 C1 1.866(2)
Si1 N3 1.7191(16)
Si1 C28 1.862(3)
Si1 C29 1.863(2)
Si1 C30 1.864(3)
N1 C9 1.316(2)
C1 C4 1.523(3)
C1 C3 1.524(4)
C1 C2 1.525(4)
Si2 N3 1.7152(17)
Si2 C31 1.856(2)
Si2 C32 1.856(3)
Si2 C33 1.870(3)
N2 C9 1.353(2)
N2 C16 1.432(2)
C2 H2A 0.9800
C2 H2B 0.9800
C2 H2C 0.9800
C3 H3A 0.9800
C3 H3B 0.9800
C3 H3C 0.9800
C4 H4A 0.9800
C4 H4B 0.9800
C4 H4C 0.9800
C5 C8 1.503(3)
C5 C7 1.510(4)
C5 C6 1.523(4)
C6 H6A 0.9800
C6 H6B 0.9800
C6 H6C 0.9800
C7 H7A 0.9800
C7 H7B 0.9800
C7 H7C 0.9800
C8 H8A 0.9800
C8 H8B 0.9800
C8 H8C 0.9800
C9 C10 1.502(3)
C10 C15 1.389(3)
C10 C11 1.389(3)
C11 C12 1.390(3)
C11 H11 0.9500
C12 C13 1.372(4)
C12 H12 0.9500
C13 C14 1.375(4)
C13 H13 0.9500
C14 C15 1.379(3)
C14 H14 0.9500
C15 H15 0.9500
C16 C17 1.406(3)
C16 C21 1.412(3)
C17 C18 1.393(3)
C17 C22 1.524(3)
C18 C19 1.376(3)
C18 H18 0.9500
C19 C20 1.367(3)
C19 H19 0.9500
C20 C21 1.393(3)
C20 H20 0.9500
C21 C25 1.519(3)
C22 C23 1.505(3)
C22 C24 1.515(4)
C22 H22 1.0000
C23 H23A 0.9800
C23 H23B 0.9800
C23 H23C 0.9800
C24 H24A 0.9800
C24 H24B 0.9800
C24 H24C 0.9800
C25 C26 1.529(3)
C25 C27 1.533(3)
C25 H25 1.0000
C26 H26A 0.9800
C26 H26B 0.9800
C26 H26C 0.9800
C27 H27A 0.9800
C27 H27B 0.9800
C27 H27C 0.9800
C29 H29A 0.9800
C29 H29B 0.9800
C29 H29C 0.9800
C30 H30A 0.9800
C30 H30B 0.9800
C30 H30C 0.9800
C28 H28A 0.9800
C28 H28B 0.9800
C28 H28C 0.9800
C32 H32A 0.9800
C32 H32B 0.9800
C32 H32C 0.9800
C33 H33A 0.9800
C33 H33B 0.9800
C33 H33C 0.9800
C31 H31A 0.9800
C31 H31B 0.9800
C31 H31C 0.9800
Fe2 N6 1.9058(16)
Fe2 N5 2.0107(15)
Fe2 P2 2.4198(6)
P2 N4 1.6817(17)
P2 C34 1.852(2)
P2 C38 1.867(2)
Si3 N6 1.7178(17)
Si3 C63 1.865(3)
Si3 C61 1.865(3)
Si3 C62 1.870(3)
Si4 N6 1.7141(18)
Si4 C66 1.865(2)
Si4 C64 1.867(3)
Si4 C65 1.867(2)
N4 C42 1.319(2)
N5 C42 1.351(2)
N5 C49 1.426(2)
C34 C35 1.523(4)
C34 C37 1.531(4)
C34 C36 1.533(3)
C35 H35A 0.9800
C35 H35B 0.9800
C35 H35C 0.9800
C36 H36A 0.9800
C36 H36B 0.9800
C36 H36C 0.9800
C37 H37A 0.9800
C37 H37B 0.9800
C37 H37C 0.9800
C38 C39 1.519(3)
C38 C41 1.529(4)
C38 C40 1.533(3)
C39 H39A 0.9800
C39 H39B 0.9800
C39 H39C 0.9800
C40 H40A 0.9800
C40 H40B 0.9800
C40 H40C 0.9800
C41 H41A 0.9800
C41 H41B 0.9800
C41 H41C 0.9800
C42 C43 1.502(3)
C43 C48 1.389(3)
C43 C44 1.396(3)
C44 C45 1.385(3)
C44 H44 0.9500
C45 C46 1.377(3)
C45 H45 0.9500
C46 C47 1.379(3)
C46 H46 0.9500
C47 C48 1.378(3)
C47 H47 0.9500
C48 H48 0.9500
C49 C54 1.406(3)
C49 C50 1.415(3)
C50 C51 1.386(3)
C50 C55 1.525(3)
C51 C52 1.378(3)
C51 H51 0.9500
C52 C53 1.370(3)
C52 H52 0.9500
C53 C54 1.395(3)
C53 H53 0.9500
C54 C58 1.523(3)
C55 C56 1.494(4)
C55 C57 1.510(3)
C55 H55 1.0000
C56 H56A 0.9800
C56 H56B 0.9800
C56 H56C 0.9800
C57 H57A 0.9800
C57 H57B 0.9800
C57 H57C 0.9800
C58 C59 1.531(3)
C58 C60 1.533(3)
C58 H58 1.0000
C59 H59A 0.9800
C59 H59B 0.9800
C59 H59C 0.9800
C60 H60A 0.9800
C60 H60B 0.9800
C60 H60C 0.9800
C61 H61A 0.9800
C61 H61B 0.9800
C61 H61C 0.9800
C62 H62A 0.9800
C62 H62B 0.9800
C62 H62C 0.9800
C63 H63A 0.9800
C63 H63B 0.9800
C63 H63C 0.9800
C64 H64A 0.9800
C64 H64B 0.9800
C64 H64C 0.9800
C65 H65A 0.9800
C65 H65B 0.9800
C65 H65C 0.9800
C66 H66A 0.9800
C66 H66B 0.9800
C66 H66C 0.9800

loop_
_geom_torsion_atom_site_label_1
_geom_torsion_atom_site_label_2
_geom_torsion_atom_site_label_3
_geom_torsion_atom_site_label_4
_geom_torsion
N3 Fe1 P1 N1 177.68(9)
N2 Fe1 P1 N1 3.89(8)
N3 Fe1 P1 C5 69.05(10)
N2 Fe1 P1 C5 -104.73(9)
N3 Fe1 P1 C1 -74.45(11)
N2 Fe1 P1 C1 111.76(10)
C5 P1 N1 C9 112.47(17)
C1 P1 N1 C9 -130.00(17)
Fe1 P1 N1 C9 -1.80(16)
N1 P1 C1 C4 -175.7(2)
C5 P1 C1 C4 -64.8(3)
Fe1 P1 C1 C4 78.1(3)
N1 P1 C1 C3 66.40(18)
C5 P1 C1 C3 177.27(16)
Fe1 P1 C1 C3 -39.8(2)
N1 P1 C1 C2 -49.1(2)
C5 P1 C1 C2 61.8(2)
Fe1 P1 C1 C2 -155.32(17)
N3 Fe1 N2 C9 -178.08(13)
P1 Fe1 N2 C9 -6.24(13)
N3 Fe1 N2 C16 -3.6(2)
P1 Fe1 N2 C16 168.23(14)
C31 Si2 N3 Si1 174.51(14)
C32 Si2 N3 Si1 -65.48(17)
C33 Si2 N3 Si1 55.84(18)
C31 Si2 N3 Fe1 -14.99(16)
C32 Si2 N3 Fe1 105.02(15)
C33 Si2 N3 Fe1 -133.66(14)
C28 Si1 N3 Si2 -154.35(13)
C29 Si1 N3 Si2 85.16(15)
C30 Si1 N3 Si2 -35.89(17)
C28 Si1 N3 Fe1 35.12(14)
C29 Si1 N3 Fe1 -85.37(14)
C30 Si1 N3 Fe1 153.59(13)
N2 Fe1 N3 Si2 53.78(16)
P1 Fe1 N3 Si2 -115.24(8)
N2 Fe1 N3 Si1 -134.89(10)
P1 Fe1 N3 Si1 56.09(12)
N1 P1 C5 C8 55.1(2)
C1 P1 C5 C8 -53.0(2)
Fe1 P1 C5 C8 158.70(19)
N1 P1 C5 C7 -179.8(2)
C1 P1 C5 C7 72.0(3)
Fe1 P1 C5 C7 -76.2(3)
N1 P1 C5 C6 -63.1(2)
C1 P1 C5 C6 -171.2(2)
Fe1 P1 C5 C6 40.5(2)
P1 N1 C9 N2 -3.1(3)
P1 N1 C9 C10 175.77(13)
C16 N2 C9 N1 -166.54(18)
Fe1 N2 C9 N1 7.6(3)
C16 N2 C9 C10 14.7(3)
Fe1 N2 C9 C10 -171.18(14)
N1 C9 C10 C15 31.1(3)
N2 C9 C10 C15 -150.0(2)
N1 C9 C10 C11 -146.6(2)
N2 C9 C10 C11 32.3(3)
C15 C10 C11 C12 0.3(3)
C9 C10 C11 C12 177.9(2)
C10 C11 C12 C13 1.3(4)
C11 C12 C13 C14 -1.4(4)
C12 C13 C14 C15 0.0(4)
C13 C14 C15 C10 1.6(4)
C11 C10 C15 C14 -1.8(3)
C9 C10 C15 C14 -179.6(2)
C9 N2 C16 C17 -126.9(2)
Fe1 N2 C16 C17 58.9(2)
C9 N2 C16 C21 58.9(3)
Fe1 N2 C16 C21 -115.28(17)
C21 C16 C17 C18 0.3(3)
N2 C16 C17 C18 -173.89(18)
C21 C16 C17 C22 -178.91(19)
N2 C16 C17 C22 6.9(3)
C16 C17 C18 C19 0.5(3)
C22 C17 C18 C19 179.7(2)
C17 C18 C19 C20 -0.9(3)
C18 C19 C20 C21 0.5(3)
C19 C20 C21 C16 0.2(3)
C19 C20 C21 C25 178.8(2)
C17 C16 C21 C20 -0.7(3)
N2 C16 C21 C20 173.36(18)
C17 C16 C21 C25 -179.09(19)
N2 C16 C21 C25 -5.1(3)
C18 C17 C22 C23 42.3(3)
C16 C17 C22 C23 -138.4(2)
C18 C17 C22 C24 -83.0(3)
C16 C17 C22 C24 96.2(3)
C20 C21 C25 C26 -65.9(2)
C16 C21 C25 C26 112.5(2)
C20 C21 C25 C27 57.3(3)
C16 C21 C25 C27 -124.2(2)
N6 Fe2 P2 N4 174.90(10)
N5 Fe2 P2 N4 -4.06(8)
N6 Fe2 P2 C34 66.60(12)
N5 Fe2 P2 C34 -112.36(10)
N6 Fe2 P2 C38 -75.48(12)
N5 Fe2 P2 C38 105.56(10)
C34 P2 N4 C42 123.51(17)
C38 P2 N4 C42 -119.01(17)
Fe2 P2 N4 C42 3.28(16)
N6 Fe2 N5 C42 -173.65(13)
P2 Fe2 N5 C42 5.19(13)
N6 Fe2 N5 C49 13.74(18)
P2 Fe2 N5 C49 -167.42(13)
C66 Si4 N6 Si3 164.99(14)
C64 Si4 N6 Si3 -78.08(16)
C65 Si4 N6 Si3 45.92(16)
C66 Si4 N6 Fe2 -10.22(14)
C64 Si4 N6 Fe2 106.71(13)
C65 Si4 N6 Fe2 -129.29(11)
C63 Si3 N6 Si4 -86.46(16)
C61 Si3 N6 Si4 34.64(17)
C62 Si3 N6 Si4 153.51(13)
C63 Si3 N6 Fe2 88.20(15)
C61 Si3 N6 Fe2 -150.69(13)
C62 Si3 N6 Fe2 -31.82(16)
N5 Fe2 N6 Si4 -61.78(15)
P2 Fe2 N6 Si4 119.89(8)
N5 Fe2 N6 Si3 123.00(12)
P2 Fe2 N6 Si3 -55.33(15)
N4 P2 C34 C35 62.1(2)
C38 P2 C34 C35 -47.9(2)
Fe2 P2 C34 C35 167.90(18)
N4 P2 C34 C37 -56.15(18)
C38 P2 C34 C37 -166.07(17)
Fe2 P2 C34 C37 49.70(19)
N4 P2 C34 C36 -172.85(18)
C38 P2 C34 C36 77.2(2)
Fe2 P2 C34 C36 -67.0(2)
N4 P2 C38 C39 -167.4(2)
C34 P2 C38 C39 -57.9(2)
Fe2 P2 C38 C39 85.6(2)
N4 P2 C38 C41 73.78(18)
C34 P2 C38 C41 -176.68(17)
Fe2 P2 C38 C41 -33.13(19)
N4 P2 C38 C40 -42.9(2)
C34 P2 C38 C40 66.6(2)
Fe2 P2 C38 C40 -149.83(17)
P2 N4 C42 N5 0.3(3)
P2 N4 C42 C43 -177.25(13)
C49 N5 C42 N4 166.76(18)
Fe2 N5 C42 N4 -5.0(2)
C49 N5 C42 C43 -15.9(3)
Fe2 N5 C42 C43 172.35(13)
N4 C42 C43 C48 -27.1(3)
N5 C42 C43 C48 155.33(18)
N4 C42 C43 C44 149.84(19)
N5 C42 C43 C44 -27.7(3)
C48 C43 C44 C45 0.4(3)
C42 C43 C44 C45 -176.53(18)
C43 C44 C45 C46 -1.4(3)
C44 C45 C46 C47 1.2(3)
C45 C46 C47 C48 0.0(3)
C46 C47 C48 C43 -0.9(3)
C44 C43 C48 C47 0.7(3)
C42 C43 C48 C47 177.84(19)
C42 N5 C49 C54 -60.1(3)
Fe2 N5 C49 C54 111.93(17)
C42 N5 C49 C50 127.98(19)
Fe2 N5 C49 C50 -59.95(19)
C54 C49 C50 C51 -2.1(3)
N5 C49 C50 C51 169.95(18)
C54 C49 C50 C55 176.18(18)
N5 C49 C50 C55 -11.8(3)
C49 C50 C51 C52 1.3(3)
C55 C50 C51 C52 -177.0(2)
C50 C51 C52 C53 0.7(3)
C51 C52 C53 C54 -1.9(3)
C52 C53 C54 C49 1.0(3)
C52 C53 C54 C58 -178.1(2)
C50 C49 C54 C53 0.9(3)
N5 C49 C54 C53 -170.66(18)
C50 C49 C54 C58 -179.95(18)
N5 C49 C54 C58 8.4(3)
C51 C50 C55 C56 98.3(3)
C49 C50 C55 C56 -80.0(3)
C51 C50 C55 C57 -27.7(3)
C49 C50 C55 C57 154.1(2)
C53 C54 C58 C59 61.0(2)
C49 C54 C58 C59 -118.1(2)
C53 C54 C58 C60 -62.3(2)
C49 C54 C58 C60 118.6(2)
